data_4503205
loop_
_publ_author_name
'Ren, Peng'
'Shi, Wei'
'Cheng, Peng'

_publ_section_title
;
 Synthesis and Characterization of Three-Dimensional 3d&#x2212;3d and
 3d&#x2212;4f Heterometallic Coordination Polymers with High Thermal
 Stability
;
_journal_issue 4
_journal_name_full 'Crystal Growth &amp; Design'
_journal_page_first 1097
_journal_paper_doi 10.1021/cg700740m
_journal_volume 8
_journal_year 2008
_chemical_formula_sum 'C44 H31 N2 O17 Pr Zn2'
_chemical_formula_weight 1131.40
_chemical_name_systematic
; 
 ? 
;
_space_group_IT_number 14
_symmetry_cell_setting monoclinic
_symmetry_space_group_name_Hall '-P 2ybc'
_symmetry_space_group_name_H-M 'P 1 21/c 1'
_atom_sites_solution_hydrogens geom
_atom_sites_solution_primary direct
_atom_sites_solution_secondary difmap
_audit_creation_method SHELXL-97
_cell_angle_alpha 90.00
_cell_angle_beta 92.231(2)
_cell_angle_gamma 90.00
_cell_formula_units_Z 4
_cell_length_a 10.4903(13)
_cell_length_b 18.331(2)
_cell_length_c 22.282(3)
_cell_measurement_reflns_used 3968
_cell_measurement_temperature 294(2)
_cell_measurement_theta_max 25.25
_cell_measurement_theta_min 2.22
_cell_volume 4281.5(9)
_computing_cell_refinement 'Bruker SMART'
_computing_data_collection 'Bruker SMART'
_computing_data_reduction 'Bruker SAINT'
_computing_molecular_graphics 'Bruker SHELXTL'
_computing_publication_material 'Bruker SHELXTL'
_computing_structure_refinement 'SHELXL-97 (Sheldrick, 1997)'
_computing_structure_solution 'SHELXS-97 (Sheldrick, 1990)'
_diffrn_ambient_temperature 294(2)
_diffrn_measured_fraction_theta_full 1.000
_diffrn_measured_fraction_theta_max 1.000
_diffrn_measurement_device_type 'CCD area detector'
_diffrn_measurement_method 'phi and omega scans'
_diffrn_radiation_monochromator graphite
_diffrn_radiation_source 'fine-focus sealed tube'
_diffrn_radiation_type MoK\a
_diffrn_radiation_wavelength 0.71073
_diffrn_reflns_av_R_equivalents 0.0684
_diffrn_reflns_av_sigmaI/netI 0.0803
_diffrn_reflns_limit_h_max 5
_diffrn_reflns_limit_h_min -12
_diffrn_reflns_limit_k_max 21
_diffrn_reflns_limit_k_min -21
_diffrn_reflns_limit_l_max 26
_diffrn_reflns_limit_l_min -26
_diffrn_reflns_number 21866
_diffrn_reflns_theta_full 25.01
_diffrn_reflns_theta_max 25.01
_diffrn_reflns_theta_min 1.44
_exptl_absorpt_coefficient_mu 2.311
_exptl_absorpt_correction_T_max 0.8018
_exptl_absorpt_correction_T_min 0.6811
_exptl_absorpt_correction_type multi-scan
_exptl_absorpt_process_details SADABS
_exptl_crystal_colour green
_exptl_crystal_density_diffrn 1.755
_exptl_crystal_density_meas ?
_exptl_crystal_density_method 'not measured'
_exptl_crystal_description block
_exptl_crystal_F_000 2256
_exptl_crystal_size_max 0.18
_exptl_crystal_size_mid 0.16
_exptl_crystal_size_min 0.10
_refine_diff_density_max 0.787
_refine_diff_density_min -0.530
_refine_diff_density_rms 0.120
_refine_ls_extinction_coef 0.00000(6)
_refine_ls_extinction_method SHELXL
_refine_ls_goodness_of_fit_ref 1.003
_refine_ls_hydrogen_treatment constr
_refine_ls_matrix_type full
_refine_ls_number_parameters 604
_refine_ls_number_reflns 7550
_refine_ls_number_restraints 0
_refine_ls_restrained_S_all 1.003
_refine_ls_R_factor_all 0.0764
_refine_ls_R_factor_gt 0.0393
_refine_ls_shift/su_max 0.001
_refine_ls_shift/su_mean 0.000
_refine_ls_structure_factor_coef Fsqd
_refine_ls_weighting_details 'calc w=1/[\s^2^(Fo^2^)+(0.0304P)^2^+0.7226P] where P=(Fo^2^+2Fc^2^)/3'
_refine_ls_weighting_scheme calc
_refine_ls_wR_factor_gt 0.0729
_refine_ls_wR_factor_ref 0.0857
_reflns_number_gt 5138
_reflns_number_total 7550
_reflns_threshold_expression >2sigma(I)
_cod_data_source_file cg700740m-file003.cif
_cod_data_source_block 070501b
_cod_depositor_comments
;
The following automatic conversions were performed:

'_symmetry_cell_setting' value 'Monoclinic' changed to 'monoclinic'
according to /home/saulius/struct/CIF-dictionaries/cif_core.dic
dictionary named 'cif_core.dic' version 2.4.1 from
2010-06-29.

'_exptl_absorpt_correction_type' value 'Multi-Scan'
changed to 'multi-scan' according to
/home/saulius/struct/CIF-dictionaries/cif_core.dic dictionary named
'cif_core.dic' version 2.4.1 from 2010-06-29.

Automatic conversion script
Id: cif_fix_values 1715 2011-07-08 13:25:40Z adriana 

The following automatic conversions were performed:

'_exptl_crystal_density_meas' value 'None' was changed to '?' - the
value is perceived as not measured.

Automatic conversion script
Id: cif_fix_values 3008 2015-01-20 13:52:24Z robertas 
;
_cod_original_sg_symbol_H-M P2(1)/c
_cod_database_code 4503205

loop_
_symmetry_equiv_pos_as_xyz
'x, y, z'
'-x, y+1/2, -z+1/2'
'-x, -y, -z'
'x, -y-1/2, z-1/2'

loop_
_atom_site_label
_atom_site_type_symbol
_atom_site_fract_x
_atom_site_fract_y
_atom_site_fract_z
_atom_site_U_iso_or_equiv
_atom_site_adp_type
_atom_site_occupancy
_atom_site_symmetry_multiplicity
_atom_site_calc_flag
_atom_site_refinement_flags
O3 O 1.1999(4) 0.6042(2) 0.25449(19) 0.0515(13) Uani 1 1 d .
O4 O 1.0445(4) 0.54962(19) 0.20229(18) 0.0330(10) Uani 1 1 d .
C8 C 1.1383(6) 0.5484(3) 0.2403(3) 0.0277(14) Uani 1 1 d .
C32 C 1.0976(5) 0.4148(3) 0.2580(2) 0.0225(13) Uani 1 1 d .
H32 H 1.0243 0.4180 0.2333 0.027 Uiso 1 1 calc R
C9 C 1.1734(5) 0.4764(3) 0.2681(2) 0.0239(13) Uani 1 1 d .
C31 C 1.2830(5) 0.4713(3) 0.3049(2) 0.0328(15) Uani 1 1 d .
H31 H 1.3318 0.5127 0.3130 0.039 Uiso 1 1 calc R
O8 O 0.4652(4) 0.6740(2) 0.2653(2) 0.0393(11) Uani 1 1 d .
C17 C 0.5843(5) 0.6731(3) 0.2741(2) 0.0235(13) Uani 1 1 d .
Pr1 Pr 0.74479(3) 0.226754(15) 0.215690(13) 0.01831(9) Uani 1 1 d .
Zn1 Zn 1.00005(6) 0.14068(3) 0.33791(3) 0.02204(16) Uani 1 1 d .
Zn2 Zn 0.41273(6) 0.18332(3) 0.68086(3) 0.02424(16) Uani 1 1 d .
O1 O 0.7634(4) 0.2198(2) 0.32773(17) 0.0380(10) Uani 1 1 d .
O2 O 0.8778(4) 0.1636(2) 0.40070(16) 0.0351(10) Uani 1 1 d .
O5 O 0.4880(3) 0.40688(18) 0.21057(17) 0.0311(10) Uani 1 1 d .
O6 O 0.6475(3) 0.34011(18) 0.25103(16) 0.0306(10) Uani 1 1 d .
O7 O 0.6538(3) 0.72954(19) 0.28463(17) 0.0323(10) Uani 1 1 d .
O9 O 0.5557(13) 0.2311(9) 0.6335(7) 0.023(3) Uani 0.50 1 d P
O10 O 0.7307(5) 0.1887(2) 0.61726(19) 0.0513(13) Uani 1 1 d .
O11 O 0.7310(3) 0.1504(2) 0.11711(16) 0.0291(9) Uani 1 1 d .
O12 O 0.9213(4) 0.1888(2) 0.14998(19) 0.0492(12) Uani 1 1 d .
O13 O 0.9394(4) 0.29109(19) 0.24779(17) 0.0323(10) Uani 1 1 d .
O14 O 1.0784(4) 0.2259(2) 0.30562(19) 0.0386(10) Uani 1 1 d .
O15 O 1.2992(4) 0.0939(3) 0.0582(2) 0.0604(14) Uani 1 1 d .
H15 H 1.3716 0.0769 0.0593 0.073 Uiso 1 1 d R
O16 O 1.2963(4) 0.0507(3) -0.0354(2) 0.0554(13) Uani 1 1 d .
N1 N 1.1618(4) 0.0995(3) 0.3827(2) 0.0320(12) Uani 1 1 d .
N2 N 0.2623(4) 0.1381(3) 0.6336(2) 0.0376(13) Uani 1 1 d .
C1 C 0.7819(6) 0.2009(3) 0.3814(3) 0.0299(14) Uani 1 1 d .
C2 C 0.6848(5) 0.2228(3) 0.4265(2) 0.0264(13) Uani 1 1 d .
C3 C 0.6992(5) 0.2047(3) 0.4870(2) 0.0255(13) Uani 1 1 d .
H3 H 0.7689 0.1769 0.5001 0.031 Uiso 1 1 calc R
C4 C 0.6107(5) 0.2277(3) 0.5285(2) 0.0264(13) Uani 1 1 d .
C5 C 0.5070(6) 0.2698(3) 0.5080(3) 0.0401(16) Uani 1 1 d .
H5 H 0.4467 0.2851 0.5348 0.048 Uiso 1 1 calc R
C6 C 0.4936(6) 0.2889(4) 0.4484(3) 0.053(2) Uani 1 1 d .
H6 H 0.4248 0.3177 0.4355 0.064 Uiso 1 1 calc R
C7 C 0.5809(6) 0.2659(4) 0.4072(3) 0.0477(18) Uani 1 1 d .
H7 H 0.5705 0.2791 0.3670 0.057 Uiso 1 1 calc R
C10 C 0.5937(5) 0.4005(3) 0.2408(2) 0.0235(13) Uani 1 1 d .
C11 C 0.6562(5) 0.4696(3) 0.2629(2) 0.0226(13) Uani 1 1 d .
C12 C 0.7799(5) 0.4665(3) 0.2880(2) 0.0277(14) Uani 1 1 d .
H12 H 0.8205 0.4217 0.2932 0.033 Uiso 1 1 calc R
C13 C 0.8432(5) 0.5314(3) 0.3055(2) 0.0297(14) Uani 1 1 d .
H13 H 0.9258 0.5296 0.3221 0.036 Uiso 1 1 calc R
C14 C 0.7815(5) 0.5977(3) 0.2977(2) 0.0288(14) Uani 1 1 d .
H14 H 0.8247 0.6405 0.3077 0.035 Uiso 1 1 calc R
C15 C 0.6550(5) 0.6013(3) 0.2751(2) 0.0195(12) Uani 1 1 d .
C16 C 0.5944(5) 0.5373(3) 0.2570(2) 0.0239(13) Uani 1 1 d .
H16 H 0.5115 0.5393 0.2407 0.029 Uiso 1 1 calc R
C18 C 0.6285(7) 0.2105(3) 0.5951(3) 0.0354(16) Uani 1 1 d .
C19 C 0.8510(6) 0.1574(3) 0.1101(3) 0.0319(15) Uani 1 1 d .
C20 C 0.9108(5) 0.1312(3) 0.0535(3) 0.0291(14) Uani 1 1 d .
C21 C 1.0434(5) 0.1208(3) 0.0541(3) 0.0310(14) Uani 1 1 d .
H21 H 1.0926 0.1312 0.0887 0.037 Uiso 1 1 calc R
C22 C 1.1012(6) 0.0952(3) 0.0035(3) 0.0328(15) Uani 1 1 d .
C23 C 1.0286(6) 0.0825(3) -0.0490(3) 0.0431(17) Uani 1 1 d .
H23 H 1.0676 0.0665 -0.0834 0.052 Uiso 1 1 calc R
C24 C 0.8978(6) 0.0937(4) -0.0498(3) 0.0478(18) Uani 1 1 d .
H24 H 0.8498 0.0854 -0.0851 0.057 Uiso 1 1 calc R
C25 C 0.8371(6) 0.1171(3) 0.0010(3) 0.0339(15) Uani 1 1 d .
H25 H 0.7491 0.1233 0.0002 0.041 Uiso 1 1 calc R
C26 C 1.2417(6) 0.0778(3) 0.0060(3) 0.0382(16) Uani 1 1 d .
C27 C 1.0421(5) 0.2839(3) 0.2779(2) 0.0235(13) Uani 1 1 d .
C28 C 1.1311(5) 0.3484(3) 0.2849(2) 0.0212(12) Uani 1 1 d .
C29 C 1.2436(5) 0.3438(3) 0.3194(3) 0.0298(14) Uani 1 1 d .
H29 H 1.2679 0.2991 0.3360 0.036 Uiso 1 1 calc R
C30 C 1.3204(5) 0.4040(3) 0.3299(3) 0.0358(15) Uani 1 1 d .
H30 H 1.3957 0.4001 0.3531 0.043 Uiso 1 1 calc R
C33 C 1.2059(6) 0.0333(4) 0.3712(3) 0.0520(19) Uani 1 1 d .
H33 H 1.1614 0.0047 0.3430 0.062 Uiso 1 1 calc R
C34 C 1.3149(7) 0.0048(5) 0.3992(3) 0.069(3) Uani 1 1 d .
H34 H 1.3410 -0.0421 0.3894 0.083 Uiso 1 1 calc R
C35 C 1.3848(6) 0.0437(5) 0.4406(4) 0.063(2) Uani 1 1 d .
C36 C 1.3404(8) 0.1114(5) 0.4516(4) 0.090(3) Uani 1 1 d .
H36 H 1.3849 0.1411 0.4790 0.108 Uiso 1 1 calc R
C37 C 1.2284(7) 0.1383(4) 0.4226(4) 0.070(2) Uani 1 1 d .
H37 H 1.2006 0.1849 0.4319 0.084 Uiso 1 1 calc R
C38 C 1.5069(7) 0.0142(6) 0.4719(4) 0.109(4) Uani 1 1 d .
H38A H 1.5417 -0.0235 0.4467 0.130 Uiso 1 1 calc R
H38B H 1.5689 0.0534 0.4748 0.130 Uiso 1 1 calc R
C39 C -0.0172(6) 0.0377(3) 0.5111(3) 0.0364(15) Uani 1 1 d .
H39A H -0.0992 0.0350 0.5297 0.044 Uiso 1 1 calc R
H39B H -0.0267 0.0701 0.4768 0.044 Uiso 1 1 calc R
C40 C 0.0795(5) 0.0707(3) 0.5559(3) 0.0342(15) Uani 1 1 d .
C41 C 0.0735(7) 0.1449(4) 0.5704(4) 0.071(3) Uani 1 1 d .
H41 H 0.0072 0.1734 0.5542 0.085 Uiso 1 1 calc R
C42 C 0.1643(6) 0.1759(4) 0.6079(4) 0.064(2) Uani 1 1 d .
H42 H 0.1582 0.2255 0.6162 0.077 Uiso 1 1 calc R
C43 C 0.2629(6) 0.0658(3) 0.6234(3) 0.0355(15) Uani 1 1 d .
H43 H 0.3263 0.0376 0.6424 0.043 Uiso 1 1 calc R
C44 C 0.1733(5) 0.0315(3) 0.5859(3) 0.0337(15) Uani 1 1 d .
H44 H 0.1768 -0.0189 0.5810 0.040 Uiso 1 1 calc R
O17 O 0.5391(4) 0.0575(2) 0.0747(2) 0.0580(14) Uani 1 1 d .
H17A H 0.5636 0.0764 0.0341 0.070 Uiso 1 1 d R
H17B H 0.5495 0.0042 0.0632 0.070 Uiso 1 1 d R
O9' O 0.5074(16) 0.2180(11) 0.6166(8) 0.081(6) Uani 0.50 1 d P

loop_
_atom_site_aniso_label
_atom_site_aniso_U_11
_atom_site_aniso_U_22
_atom_site_aniso_U_33
_atom_site_aniso_U_23
_atom_site_aniso_U_13
_atom_site_aniso_U_12
O3 0.080(4) 0.022(2) 0.051(3) 0.005(2) -0.018(3) -0.022(2)
O4 0.034(3) 0.021(2) 0.044(3) 0.0079(19) -0.001(2) -0.0019(18)
C8 0.035(4) 0.023(3) 0.025(3) -0.004(3) 0.004(3) -0.006(3)
C32 0.019(3) 0.025(3) 0.023(3) 0.000(2) -0.003(2) -0.004(2)
C9 0.026(3) 0.023(3) 0.023(3) -0.001(2) 0.001(2) -0.003(3)
C31 0.032(4) 0.035(4) 0.031(4) -0.004(3) -0.004(3) -0.018(3)
O8 0.023(2) 0.028(2) 0.066(3) -0.003(2) -0.004(2) 0.0045(18)
C17 0.026(3) 0.019(3) 0.025(3) -0.004(2) 0.004(3) -0.001(3)
Pr1 0.02055(17) 0.01550(15) 0.01860(16) -0.00153(14) -0.00284(11) 0.00247(14)
Zn1 0.0223(4) 0.0188(3) 0.0249(4) 0.0028(3) -0.0015(3) 0.0021(3)
Zn2 0.0267(4) 0.0184(3) 0.0273(4) -0.0024(3) -0.0024(3) 0.0013(3)
O1 0.050(3) 0.041(3) 0.023(2) 0.006(2) 0.002(2) 0.002(2)
O2 0.039(3) 0.043(3) 0.024(2) 0.0088(19) 0.0028(19) 0.019(2)
O5 0.029(2) 0.018(2) 0.046(3) -0.0044(19) -0.010(2) 0.0004(17)
O6 0.042(3) 0.018(2) 0.031(2) 0.0006(17) -0.0079(19) 0.0065(18)
O7 0.025(2) 0.019(2) 0.053(3) -0.007(2) 0.0107(19) -0.0028(18)
O9 0.028(7) 0.027(5) 0.016(5) -0.016(4) 0.011(5) -0.013(5)
O10 0.078(4) 0.049(3) 0.026(3) 0.005(2) -0.012(2) -0.011(3)
O11 0.021(2) 0.034(2) 0.032(2) -0.0116(19) -0.0022(18) 0.0025(18)
O12 0.024(2) 0.077(3) 0.047(3) -0.035(3) 0.003(2) -0.002(2)
O13 0.034(2) 0.028(2) 0.034(2) -0.0001(18) -0.0080(19) -0.0119(18)
O14 0.036(2) 0.019(2) 0.061(3) 0.016(2) 0.006(2) -0.0024(19)
O15 0.032(3) 0.101(4) 0.049(3) -0.020(3) 0.003(2) 0.015(3)
O16 0.039(3) 0.077(4) 0.051(3) -0.019(3) 0.015(2) 0.015(2)
N1 0.028(3) 0.033(3) 0.033(3) 0.007(2) -0.009(2) 0.002(2)
N2 0.040(3) 0.032(3) 0.039(3) -0.012(3) -0.021(2) 0.007(2)
C1 0.041(4) 0.026(3) 0.022(3) 0.001(3) -0.003(3) -0.003(3)
C2 0.034(3) 0.029(3) 0.017(3) -0.004(3) 0.001(2) 0.011(3)
C3 0.024(3) 0.029(3) 0.024(3) -0.001(2) -0.001(3) 0.003(2)
C4 0.027(3) 0.028(3) 0.024(3) -0.011(3) 0.004(2) -0.002(3)
C5 0.032(4) 0.048(4) 0.040(4) -0.010(4) 0.006(3) 0.008(3)
C6 0.048(5) 0.060(5) 0.052(5) -0.012(4) -0.008(4) 0.033(4)
C7 0.055(5) 0.060(5) 0.027(4) -0.001(3) -0.002(3) 0.026(4)
C10 0.027(3) 0.021(3) 0.023(3) 0.000(3) 0.004(3) 0.006(3)
C11 0.025(3) 0.019(3) 0.024(3) 0.002(2) 0.000(2) 0.002(2)
C12 0.027(4) 0.024(3) 0.032(3) -0.007(3) 0.002(3) 0.010(3)
C13 0.024(3) 0.033(3) 0.032(4) -0.006(3) -0.008(3) 0.007(3)
C14 0.024(3) 0.030(3) 0.033(4) -0.006(3) 0.006(3) -0.007(3)
C15 0.022(3) 0.016(3) 0.021(3) -0.005(2) 0.001(2) 0.002(2)
C16 0.023(3) 0.025(3) 0.023(3) -0.002(2) -0.006(2) 0.003(2)
C18 0.062(5) 0.016(3) 0.029(4) -0.004(3) 0.018(4) -0.011(3)
C19 0.026(4) 0.035(4) 0.034(4) -0.009(3) 0.002(3) 0.012(3)
C20 0.023(3) 0.033(3) 0.031(4) -0.003(3) 0.003(3) 0.006(3)
C21 0.026(4) 0.030(3) 0.037(4) -0.007(3) 0.004(3) 0.001(3)
C22 0.036(4) 0.031(3) 0.033(4) -0.004(3) 0.012(3) 0.004(3)
C23 0.046(4) 0.058(5) 0.026(4) -0.010(3) 0.014(3) 0.007(4)
C24 0.040(4) 0.071(5) 0.031(4) -0.012(4) -0.003(3) 0.007(4)
C25 0.024(3) 0.043(4) 0.035(4) -0.004(3) 0.003(3) 0.007(3)
C26 0.026(4) 0.044(4) 0.046(4) -0.002(3) 0.021(3) 0.001(3)
C27 0.033(4) 0.015(3) 0.023(3) 0.000(2) 0.008(3) -0.002(3)
C28 0.023(3) 0.021(3) 0.020(3) -0.002(2) 0.004(2) -0.004(2)
C29 0.027(3) 0.027(3) 0.036(4) 0.003(3) -0.005(3) 0.003(3)
C30 0.021(3) 0.043(4) 0.043(4) 0.002(3) -0.015(3) -0.004(3)
C33 0.062(5) 0.052(5) 0.041(4) -0.006(4) -0.010(4) 0.032(4)
C34 0.075(6) 0.092(6) 0.039(5) 0.006(4) 0.001(4) 0.063(5)
C35 0.023(4) 0.110(7) 0.057(5) 0.047(5) -0.004(4) 0.009(4)
C36 0.071(6) 0.064(6) 0.129(9) 0.034(6) -0.072(6) -0.011(5)
C37 0.072(6) 0.038(4) 0.097(7) 0.005(4) -0.042(5) 0.001(4)
C38 0.037(5) 0.181(10) 0.106(8) 0.086(7) -0.010(5) 0.035(6)
C39 0.031(4) 0.040(4) 0.038(4) -0.005(3) -0.007(3) -0.006(3)
C40 0.028(4) 0.041(4) 0.033(4) -0.002(3) -0.007(3) -0.005(3)
C41 0.060(5) 0.050(5) 0.099(7) -0.031(5) -0.050(4) 0.019(4)
C42 0.062(5) 0.032(4) 0.094(6) -0.025(4) -0.040(4) 0.011(4)
C43 0.040(4) 0.031(4) 0.035(4) -0.006(3) -0.011(3) 0.001(3)
C44 0.036(4) 0.030(3) 0.034(4) 0.001(3) -0.014(3) -0.005(3)
O17 0.032(3) 0.063(3) 0.079(4) -0.013(3) 0.002(2) 0.013(2)
O9' 0.079(15) 0.088(15) 0.081(15) 0.049(11) 0.060(10) 0.029(10)

loop_
_atom_type_symbol
_atom_type_description
_atom_type_scat_dispersion_real
_atom_type_scat_dispersion_imag
_atom_type_scat_source
C C 0.0033 0.0016 'International Tables Vol C Tables 4.2.6.8 and 6.1.1.4'
H H 0.0000 0.0000 'International Tables Vol C Tables 4.2.6.8 and 6.1.1.4'
N N 0.0061 0.0033 'International Tables Vol C Tables 4.2.6.8 and 6.1.1.4'
O O 0.0106 0.0060 'International Tables Vol C Tables 4.2.6.8 and 6.1.1.4'
Pr Pr -0.2180 2.8214 'International Tables Vol C Tables 4.2.6.8 and 6.1.1.4'
Zn Zn 0.2839 1.4301 'International Tables Vol C Tables 4.2.6.8 and 6.1.1.4'

loop_
_geom_angle_atom_site_label_1
_geom_angle_atom_site_label_2
_geom_angle_atom_site_label_3
_geom_angle
_geom_angle_site_symmetry_1
_geom_angle_site_symmetry_3
C8 O3 Pr1 162.7(4) . 2_755
C8 O4 Zn1 119.2(4) . 2_755
O3 C8 O4 122.2(5) . .
O3 C8 C9 120.2(5) . .
O4 C8 C9 117.5(5) . .
C9 C32 C28 120.3(5) . .
C9 C32 H32 119.9 . .
C28 C32 H32 119.9 . .
C31 C9 C32 119.7(5) . .
C31 C9 C8 119.2(5) . .
C32 C9 C8 121.1(5) . .
C9 C31 C30 120.4(5) . .
C9 C31 H31 119.8 . .
C30 C31 H31 119.8 . .
C17 O8 Pr1 150.4(4) . 2_655
O8 C17 O7 125.0(5) . .
O8 C17 C15 119.8(5) . .
O7 C17 C15 115.1(5) . .
O3 Pr1 O13 100.37(14) 2_745 .
O3 Pr1 O8 78.07(14) 2_745 2_645
O13 Pr1 O8 152.24(14) . 2_645
O3 Pr1 O6 143.05(13) 2_745 .
O13 Pr1 O6 81.40(12) . .
O8 Pr1 O6 83.78(12) 2_645 .
O3 Pr1 O1 70.61(13) 2_745 .
O13 Pr1 O1 72.56(13) . .
O8 Pr1 O1 81.00(14) 2_645 .
O6 Pr1 O1 74.96(12) . .
O3 Pr1 O12 74.11(15) 2_745 .
O13 Pr1 O12 71.12(13) . .
O8 Pr1 O12 132.81(14) 2_645 .
O6 Pr1 O12 138.41(14) . .
O1 Pr1 O12 122.63(14) . .
O3 Pr1 O11 74.69(13) 2_745 .
O13 Pr1 O11 121.69(12) . .
O8 Pr1 O11 85.00(13) 2_645 .
O6 Pr1 O11 135.61(12) . .
O1 Pr1 O11 144.54(12) . .
O12 Pr1 O11 51.33(12) . .
O3 Pr1 O10 140.29(14) 2_745 4_565
O13 Pr1 O10 88.81(14) . 4_565
O8 Pr1 O10 110.28(15) 2_645 4_565
O6 Pr1 O10 76.30(12) . 4_565
O1 Pr1 O10 147.66(13) . 4_565
O12 Pr1 O10 72.61(15) . 4_565
O11 Pr1 O10 67.79(12) . 4_565
O3 Pr1 O9 127.2(4) 2_745 4_565
O13 Pr1 O9 129.1(4) . 4_565
O8 Pr1 O9 66.3(3) 2_645 4_565
O6 Pr1 O9 71.3(4) . 4_565
O1 Pr1 O9 134.7(4) . 4_565
O12 Pr1 O9 102.6(4) . 4_565
O11 Pr1 O9 64.9(4) . 4_565
O10 Pr1 O9 44.0(4) 4_565 4_565
O3 Pr1 C19 73.85(16) 2_745 .
O13 Pr1 C19 96.04(15) . .
O8 Pr1 C19 109.78(16) 2_645 .
O6 Pr1 C19 143.04(14) . .
O1 Pr1 C19 139.64(14) . .
O12 Pr1 C19 25.50(14) . .
O11 Pr1 C19 25.88(13) . .
O10 Pr1 C19 66.77(15) 4_565 .
O9 Pr1 C19 82.8(4) 4_565 .
O14 Zn1 O4 128.74(17) . 2_745
O14 Zn1 O2 112.99(16) . .
O4 Zn1 O2 110.96(16) 2_745 .
O14 Zn1 N1 97.06(18) . .
O4 Zn1 N1 94.96(18) 2_745 .
O2 Zn1 N1 106.07(17) . .
O9' Zn2 O7 103.6(6) . 3_666
O9' Zn2 O5 109.1(6) . 4_566
O7 Zn2 O5 136.40(17) 3_666 4_566
O9' Zn2 N2 99.5(5) . .
O7 Zn2 N2 105.03(17) 3_666 .
O5 Zn2 N2 97.28(18) 4_566 .
O9' Zn2 O9 18.7(6) . .
O7 Zn2 O9 97.8(4) 3_666 .
O5 Zn2 O9 104.0(5) 4_566 .
N2 Zn2 O9 118.2(3) . .
C1 O1 Pr1 166.1(4) . .
C1 O2 Zn1 113.5(4) . .
C10 O5 Zn2 115.8(3) . 4_565
C10 O6 Pr1 150.9(4) . .
C17 O7 Zn2 122.2(3) . 3_666
O9' O9 C18 89(3) . .
O9' O9 Zn2 65(3) . .
C18 O9 Zn2 135.3(10) . .
O9' O9 Pr1 172(3) . 4_566
C18 O9 Pr1 95.6(7) . 4_566
Zn2 O9 Pr1 107.3(6) . 4_566
C18 O10 Pr1 99.2(4) . 4_566
C19 O11 Pr1 91.5(3) . .
C19 O12 Pr1 96.5(3) . .
C27 O13 Pr1 142.9(3) . .
C27 O14 Zn1 137.2(4) . .
C26 O15 H15 109.4 . .
C37 N1 C33 116.3(6) . .
C37 N1 Zn1 122.0(4) . .
C33 N1 Zn1 121.6(4) . .
C43 N2 C42 116.3(5) . .
C43 N2 Zn2 118.6(4) . .
C42 N2 Zn2 124.9(4) . .
O1 C1 O2 124.1(5) . .
O1 C1 C2 118.5(5) . .
O2 C1 C2 117.4(5) . .
C3 C2 C7 119.1(5) . .
C3 C2 C1 122.0(5) . .
C7 C2 C1 118.8(5) . .
C2 C3 C4 121.3(5) . .
C2 C3 H3 119.4 . .
C4 C3 H3 119.4 . .
C5 C4 C3 118.5(5) . .
C5 C4 C18 119.9(5) . .
C3 C4 C18 121.5(5) . .
C6 C5 C4 120.4(5) . .
C6 C5 H5 119.8 . .
C4 C5 H5 119.8 . .
C5 C6 C7 121.1(6) . .
C5 C6 H6 119.5 . .
C7 C6 H6 119.5 . .
C6 C7 C2 119.6(6) . .
C6 C7 H7 120.2 . .
C2 C7 H7 120.2 . .
O6 C10 O5 123.3(5) . .
O6 C10 C11 119.8(5) . .
O5 C10 C11 116.9(5) . .
C12 C11 C16 119.6(5) . .
C12 C11 C10 119.0(5) . .
C16 C11 C10 121.4(5) . .
C11 C12 C13 119.8(5) . .
C11 C12 H12 120.1 . .
C13 C12 H12 120.1 . .
C14 C13 C12 119.6(5) . .
C14 C13 H13 120.2 . .
C12 C13 H13 120.2 . .
C13 C14 C15 121.2(5) . .
C13 C14 H14 119.4 . .
C15 C14 H14 119.4 . .
C16 C15 C14 118.7(5) . .
C16 C15 C17 120.9(5) . .
C14 C15 C17 120.3(5) . .
C15 C16 C11 121.0(5) . .
C15 C16 H16 119.5 . .
C11 C16 H16 119.5 . .
O10 C18 O9 112.1(9) . .
O10 C18 O9' 133.7(9) . .
O9 C18 O9' 28.7(8) . .
O10 C18 C4 122.1(6) . .
O9 C18 C4 124.0(10) . .
O9' C18 C4 103.8(9) . .
O12 C19 O11 120.4(5) . .
O12 C19 C20 118.7(5) . .
O11 C19 C20 120.9(5) . .
O12 C19 Pr1 58.0(3) . .
O11 C19 Pr1 62.6(3) . .
C20 C19 Pr1 172.8(4) . .
C25 C20 C21 119.8(5) . .
C25 C20 C19 121.6(5) . .
C21 C20 C19 118.7(5) . .
C22 C21 C20 120.3(6) . .
C22 C21 H21 119.9 . .
C20 C21 H21 119.9 . .
C21 C22 C23 120.0(6) . .
C21 C22 C26 120.0(6) . .
C23 C22 C26 119.9(5) . .
C24 C23 C22 119.7(5) . .
C24 C23 H23 120.1 . .
C22 C23 H23 120.1 . .
C23 C24 C25 121.3(6) . .
C23 C24 H24 119.3 . .
C25 C24 H24 119.3 . .
C24 C25 C20 118.9(6) . .
C24 C25 H25 120.6 . .
C20 C25 H25 120.6 . .
O16 C26 O15 123.2(6) . .
O16 C26 C22 123.3(6) . .
O15 C26 C22 113.5(5) . .
O13 C27 O14 125.4(5) . .
O13 C27 C28 119.1(5) . .
O14 C27 C28 115.4(5) . .
C29 C28 C32 119.1(5) . .
C29 C28 C27 121.3(5) . .
C32 C28 C27 119.6(5) . .
C30 C29 C28 121.6(5) . .
C30 C29 H29 119.2 . .
C28 C29 H29 119.2 . .
C29 C30 C31 118.9(5) . .
C29 C30 H30 120.6 . .
C31 C30 H30 120.6 . .
N1 C33 C34 123.2(7) . .
N1 C33 H33 118.4 . .
C34 C33 H33 118.4 . .
C35 C34 C33 121.4(7) . .
C35 C34 H34 119.3 . .
C33 C34 H34 119.3 . .
C36 C35 C34 115.2(7) . .
C36 C35 C38 121.9(9) . .
C34 C35 C38 122.9(9) . .
C35 C36 C37 121.6(8) . .
C35 C36 H36 119.2 . .
C37 C36 H36 119.2 . .
N1 C37 C36 122.2(7) . .
N1 C37 H37 118.9 . .
C36 C37 H37 118.9 . .
C38 C38 C35 115.8(9) 3_856 .
C38 C38 H38A 108.3 3_856 .
C35 C38 H38A 108.3 . .
C38 C38 H38B 108.3 3_856 .
C35 C38 H38B 108.3 . .
H38A C38 H38B 107.4 . .
C39 C39 C40 114.5(6) 3_556 .
C39 C39 H39A 108.6 3_556 .
C40 C39 H39A 108.6 . .
C39 C39 H39B 108.6 3_556 .
C40 C39 H39B 108.6 . .
H39A C39 H39B 107.6 . .
C44 C40 C41 115.8(6) . .
C44 C40 C39 124.0(5) . .
C41 C40 C39 120.1(5) . .
C42 C41 C40 120.5(6) . .
C42 C41 H41 119.8 . .
C40 C41 H41 119.8 . .
N2 C42 C41 123.3(6) . .
N2 C42 H42 118.4 . .
C41 C42 H42 118.4 . .
N2 C43 C44 122.8(6) . .
N2 C43 H43 118.6 . .
C44 C43 H43 118.6 . .
C40 C44 C43 120.9(6) . .
C40 C44 H44 119.5 . .
C43 C44 H44 119.5 . .
H17A O17 H17B 94.1 . .
O9 O9' C18 63(3) . .
O9 O9' Zn2 96(3) . .
C18 O9' Zn2 138.5(13) . .

loop_
_geom_bond_atom_site_label_1
_geom_bond_atom_site_label_2
_geom_bond_distance
_geom_bond_site_symmetry_2
O3 C8 1.245(6) .
O3 Pr1 2.407(4) 2_755
O4 C8 1.274(6) .
O4 Zn1 1.943(4) 2_755
C8 C9 1.497(7) .
C32 C9 1.394(7) .
C32 C28 1.396(7) .
C32 H32 0.9300 .
C9 C31 1.388(7) .
C31 C30 1.402(8) .
C31 H31 0.9300 .
O8 C17 1.257(6) .
O8 Pr1 2.458(4) 2_655
C17 O7 1.282(6) .
C17 C15 1.511(7) .
Pr1 O3 2.407(4) 2_745
Pr1 O13 2.440(4) .
Pr1 O8 2.458(4) 2_645
Pr1 O6 2.458(3) .
Pr1 O1 2.500(4) .
Pr1 O12 2.503(4) .
Pr1 O11 2.604(4) .
Pr1 O10 2.685(4) 4_565
Pr1 O9 2.758(10) 4_565
Pr1 C19 2.932(6) .
Zn1 O14 1.919(4) .
Zn1 O4 1.943(4) 2_745
Zn1 O2 1.980(4) .
Zn1 N1 2.077(5) .
Zn2 O9' 1.884(19) .
Zn2 O7 1.916(4) 3_666
Zn2 O5 1.938(4) 4_566
Zn2 N2 2.038(5) .
Zn2 O9 2.062(16) .
O1 C1 1.253(6) .
O2 C1 1.277(6) .
O5 C10 1.281(6) .
O5 Zn2 1.938(4) 4_565
O6 C10 1.259(6) .
O7 Zn2 1.916(4) 3_666
O9 O9' 0.663(19) .
O9 C18 1.228(17) .
O9 Pr1 2.758(10) 4_566
O10 C18 1.230(7) .
O10 Pr1 2.685(4) 4_566
O11 C19 1.280(6) .
O12 C19 1.271(7) .
O13 C27 1.254(6) .
O14 C27 1.279(6) .
O15 C26 1.322(7) .
O15 H15 0.8200 .
O16 C26 1.212(6) .
N1 C37 1.317(8) .
N1 C33 1.327(7) .
N2 C43 1.346(7) .
N2 C42 1.348(7) .
C1 C2 1.512(7) .
C2 C3 1.390(7) .
C2 C7 1.401(8) .
C3 C4 1.402(7) .
C3 H3 0.9300 .
C4 C5 1.396(8) .
C4 C18 1.520(8) .
C5 C6 1.375(9) .
C5 H5 0.9300 .
C6 C7 1.387(8) .
C6 H6 0.9300 .
C7 H7 0.9300 .
C10 C11 1.501(7) .
C11 C12 1.394(7) .
C11 C16 1.404(7) .
C12 C13 1.409(7) .
C12 H12 0.9300 .
C13 C14 1.385(7) .
C13 H13 0.9300 .
C14 C15 1.402(7) .
C14 H14 0.9300 .
C15 C16 1.387(7) .
C16 H16 0.9300 .
C18 O9' 1.382(18) .
C19 C20 1.508(8) .
C20 C25 1.402(8) .
C20 C21 1.404(7) .
C21 C22 1.383(7) .
C21 H21 0.9300 .
C22 C23 1.390(8) .
C22 C26 1.507(8) .
C23 C24 1.387(8) .
C23 H23 0.9300 .
C24 C25 1.387(8) .
C24 H24 0.9300 .
C25 H25 0.9300 .
C27 C28 1.511(7) .
C28 C29 1.386(7) .
C29 C30 1.382(7) .
C29 H29 0.9300 .
C30 H30 0.9300 .
C33 C34 1.383(9) .
C33 H33 0.9300 .
C34 C35 1.358(10) .
C34 H34 0.9300 .
C35 C36 1.352(11) .
C35 C38 1.534(9) .
C36 C37 1.407(9) .
C36 H36 0.9300 .
C37 H37 0.9300 .
C38 C38 1.368(14) 3_856
C38 H38A 0.9700 .
C38 H38B 0.9700 .
C39 C39 1.517(11) 3_556
C39 C40 1.521(8) .
C39 H39A 0.9700 .
C39 H39B 0.9700 .
C40 C44 1.372(8) .
C40 C41 1.401(8) .
C41 C42 1.367(9) .
C41 H41 0.9300 .
C42 H42 0.9300 .
C43 C44 1.384(7) .
C43 H43 0.9300 .
C44 H44 0.9300 .
O17 H17A 1.0111 .
O17 H17B 1.0164 .

loop_
_geom_torsion_atom_site_label_1
_geom_torsion_atom_site_label_2
_geom_torsion_atom_site_label_3
_geom_torsion_atom_site_label_4
_geom_torsion
_geom_torsion_site_symmetry_1
_geom_torsion_site_symmetry_4
Pr1 O3 C8 O4 47.2(16) 2_755 .
Pr1 O3 C8 C9 -132.9(12) 2_755 .
Zn1 O4 C8 O3 2.8(7) 2_755 .
Zn1 O4 C8 C9 -177.1(3) 2_755 .
C28 C32 C9 C31 0.3(8) . .
C28 C32 C9 C8 -179.2(5) . .
O3 C8 C9 C31 -6.6(8) . .
O4 C8 C9 C31 173.3(5) . .
O3 C8 C9 C32 172.8(5) . .
O4 C8 C9 C32 -7.2(8) . .
C32 C9 C31 C30 2.6(8) . .
C8 C9 C31 C30 -177.9(5) . .
Pr1 O8 C17 O7 -32.6(11) 2_655 .
Pr1 O8 C17 C15 145.1(5) 2_655 .
O3 Pr1 O1 C1 6.2(16) 2_745 .
O13 Pr1 O1 C1 -101.9(16) . .
O8 Pr1 O1 C1 86.6(16) 2_645 .
O6 Pr1 O1 C1 172.5(16) . .
O12 Pr1 O1 C1 -49.1(16) . .
O11 Pr1 O1 C1 18.6(17) . .
O10 Pr1 O1 C1 -159.5(15) 4_565 .
O9 Pr1 O1 C1 129.8(17) 4_565 .
C19 Pr1 O1 C1 -23.4(17) . .
O14 Zn1 O2 C1 63.6(4) . .
O4 Zn1 O2 C1 -89.3(4) 2_745 .
N1 Zn1 O2 C1 168.8(4) . .
O3 Pr1 O6 C10 -159.3(7) 2_745 .
O13 Pr1 O6 C10 104.8(7) . .
O8 Pr1 O6 C10 -98.7(7) 2_645 .
O1 Pr1 O6 C10 179.0(8) . .
O12 Pr1 O6 C10 56.4(8) . .
O11 Pr1 O6 C10 -22.4(8) . .
O10 Pr1 O6 C10 13.9(7) 4_565 .
O9 Pr1 O6 C10 -31.7(8) 4_565 .
C19 Pr1 O6 C10 16.2(8) . .
O8 C17 O7 Zn2 25.1(8) . 3_666
C15 C17 O7 Zn2 -152.7(3) . 3_666
O7 Zn2 O9 O9' -110(3) 3_666 .
O5 Zn2 O9 O9' 108(3) 4_566 .
N2 Zn2 O9 O9' 2(3) . .
O9' Zn2 O9 C18 -60(2) . .
O7 Zn2 O9 C18 -169.6(14) 3_666 .
O5 Zn2 O9 C18 48.5(15) 4_566 .
N2 Zn2 O9 C18 -57.9(16) . .
O9' Zn2 O9 Pr1 -177(4) . 4_566
O7 Zn2 O9 Pr1 73.0(6) 3_666 4_566
O5 Zn2 O9 Pr1 -68.9(5) 4_566 4_566
N2 Zn2 O9 Pr1 -175.3(3) . 4_566
O3 Pr1 O11 C19 -84.5(3) 2_745 .
O13 Pr1 O11 C19 8.4(4) . .
O8 Pr1 O11 C19 -163.4(3) 2_645 .
O6 Pr1 O11 C19 120.7(3) . .
O1 Pr1 O11 C19 -96.6(4) . .
O12 Pr1 O11 C19 -2.8(3) . .
O10 Pr1 O11 C19 82.3(3) 4_565 .
O9 Pr1 O11 C19 130.4(5) 4_565 .
O3 Pr1 O12 C19 85.7(4) 2_745 .
O13 Pr1 O12 C19 -167.1(4) . .
O8 Pr1 O12 C19 29.5(5) 2_645 .
O6 Pr1 O12 C19 -115.7(4) . .
O1 Pr1 O12 C19 139.4(4) . .
O11 Pr1 O12 C19 2.8(3) . .
O10 Pr1 O12 C19 -72.3(4) 4_565 .
O9 Pr1 O12 C19 -39.8(5) 4_565 .
O3 Pr1 O13 C27 -11.0(6) 2_745 .
O8 Pr1 O13 C27 73.0(7) 2_645 .
O6 Pr1 O13 C27 131.5(6) . .
O1 Pr1 O13 C27 54.7(6) . .
O12 Pr1 O13 C27 -80.1(6) . .
O11 Pr1 O13 C27 -89.4(6) . .
O10 Pr1 O13 C27 -152.1(6) 4_565 .
O9 Pr1 O13 C27 -171.3(7) 4_565 .
C19 Pr1 O13 C27 -85.7(6) . .
O4 Zn1 O14 C27 86.8(6) 2_745 .
O2 Zn1 O14 C27 -60.2(6) . .
N1 Zn1 O14 C27 -171.1(5) . .
O14 Zn1 N1 C37 55.6(6) . .
O4 Zn1 N1 C37 -174.4(5) 2_745 .
O2 Zn1 N1 C37 -60.9(6) . .
O14 Zn1 N1 C33 -122.2(5) . .
O4 Zn1 N1 C33 7.9(5) 2_745 .
O2 Zn1 N1 C33 121.4(5) . .
O9' Zn2 N2 C43 97.9(8) . .
O7 Zn2 N2 C43 -155.2(4) 3_666 .
O5 Zn2 N2 C43 -13.0(5) 4_566 .
O9 Zn2 N2 C43 97.2(7) . .
O9' Zn2 N2 C42 -77.6(9) . .
O7 Zn2 N2 C42 29.4(6) 3_666 .
O5 Zn2 N2 C42 171.6(6) 4_566 .
O9 Zn2 N2 C42 -78.2(8) . .
Pr1 O1 C1 O2 41(2) . .
Pr1 O1 C1 C2 -138.5(14) . .
Zn1 O2 C1 O1 2.1(7) . .
Zn1 O2 C1 C2 -178.5(4) . .
O1 C1 C2 C3 -179.3(5) . .
O2 C1 C2 C3 1.2(8) . .
O1 C1 C2 C7 -2.7(8) . .
O2 C1 C2 C7 177.7(5) . .
C7 C2 C3 C4 1.2(9) . .
C1 C2 C3 C4 177.7(5) . .
C2 C3 C4 C5 -0.4(8) . .
C2 C3 C4 C18 -177.7(5) . .
C3 C4 C5 C6 -0.8(9) . .
C18 C4 C5 C6 176.6(6) . .
C4 C5 C6 C7 1.0(11) . .
C5 C6 C7 C2 -0.2(11) . .
C3 C2 C7 C6 -0.9(10) . .
C1 C2 C7 C6 -177.5(6) . .
Pr1 O6 C10 O5 59.0(10) . .
Pr1 O6 C10 C11 -118.9(7) . .
Zn2 O5 C10 O6 0.3(7) 4_565 .
Zn2 O5 C10 C11 178.3(3) 4_565 .
O6 C10 C11 C12 7.7(8) . .
O5 C10 C11 C12 -170.4(5) . .
O6 C10 C11 C16 -174.4(5) . .
O5 C10 C11 C16 7.5(8) . .
C16 C11 C12 C13 -2.0(8) . .
C10 C11 C12 C13 175.9(5) . .
C11 C12 C13 C14 0.3(8) . .
C12 C13 C14 C15 2.7(8) . .
C13 C14 C15 C16 -3.8(8) . .
C13 C14 C15 C17 172.4(5) . .
O8 C17 C15 C16 10.4(8) . .
O7 C17 C15 C16 -171.7(5) . .
O8 C17 C15 C14 -165.8(5) . .
O7 C17 C15 C14 12.1(7) . .
C14 C15 C16 C11 2.0(8) . .
C17 C15 C16 C11 -174.2(5) . .
C12 C11 C16 C15 0.8(8) . .
C10 C11 C16 C15 -177.1(5) . .
Pr1 O10 C18 O9 -30.2(9) 4_566 .
Pr1 O10 C18 O9' -53.0(13) 4_566 .
Pr1 O10 C18 C4 135.1(5) 4_566 .
O9' O9 C18 O10 -144(3) . .
Zn2 O9 C18 O10 -92.6(13) . .
Pr1 O9 C18 O10 29.1(9) 4_566 .
Zn2 O9 C18 O9' 52(2) . .
Pr1 O9 C18 O9' 173(3) 4_566 .
O9' O9 C18 C4 51(3) . .
Zn2 O9 C18 C4 102.4(15) . .
Pr1 O9 C18 C4 -135.9(6) 4_566 .
C5 C4 C18 O10 -163.0(6) . .
C3 C4 C18 O10 14.3(8) . .
C5 C4 C18 O9 0.6(11) . .
C3 C4 C18 O9 177.9(9) . .
C5 C4 C18 O9' 23.0(10) . .
C3 C4 C18 O9' -159.7(9) . .
Pr1 O12 C19 O11 -5.2(6) . .
Pr1 O12 C19 C20 172.6(4) . .
Pr1 O11 C19 O12 4.9(6) . .
Pr1 O11 C19 C20 -172.8(5) . .
O3 Pr1 C19 O12 -86.9(4) 2_745 .
O13 Pr1 C19 O12 12.2(4) . .
O8 Pr1 C19 O12 -157.4(4) 2_645 .
O6 Pr1 C19 O12 95.9(4) . .
O1 Pr1 C19 O12 -57.8(5) . .
O11 Pr1 C19 O12 -175.0(6) . .
O10 Pr1 C19 O12 98.3(4) 4_565 .
O9 Pr1 C19 O12 141.0(5) 4_565 .
O3 Pr1 C19 O11 88.1(3) 2_745 .
O13 Pr1 C19 O11 -172.8(3) . .
O8 Pr1 C19 O11 17.6(3) 2_645 .
O6 Pr1 C19 O11 -89.1(4) . .
O1 Pr1 C19 O11 117.1(3) . .
O12 Pr1 C19 O11 175.0(6) . .
O10 Pr1 C19 O11 -86.7(3) 4_565 .
O9 Pr1 C19 O11 -44.0(5) 4_565 .
O3 Pr1 C19 C20 -151(3) 2_745 .
O13 Pr1 C19 C20 -52(3) . .
O8 Pr1 C19 C20 138(3) 2_645 .
O6 Pr1 C19 C20 31(3) . .
O1 Pr1 C19 C20 -122(3) . .
O12 Pr1 C19 C20 -65(3) . .
O11 Pr1 C19 C20 120(3) . .
O10 Pr1 C19 C20 34(3) 4_565 .
O9 Pr1 C19 C20 76(3) 4_565 .
O12 C19 C20 C25 -160.1(6) . .
O11 C19 C20 C25 17.6(9) . .
Pr1 C19 C20 C25 -99(3) . .
O12 C19 C20 C21 20.0(8) . .
O11 C19 C20 C21 -162.3(5) . .
Pr1 C19 C20 C21 81(3) . .
C25 C20 C21 C22 -1.4(8) . .
C19 C20 C21 C22 178.5(5) . .
C20 C21 C22 C23 2.6(9) . .
C20 C21 C22 C26 -174.5(5) . .
C21 C22 C23 C24 -1.7(9) . .
C26 C22 C23 C24 175.5(6) . .
C22 C23 C24 C25 -0.5(10) . .
C23 C24 C25 C20 1.6(10) . .
C21 C20 C25 C24 -0.7(9) . .
C19 C20 C25 C24 179.4(6) . .
C21 C22 C26 O16 174.9(6) . .
C23 C22 C26 O16 -2.3(9) . .
C21 C22 C26 O15 -4.1(8) . .
C23 C22 C26 O15 178.8(6) . .
Pr1 O13 C27 O14 0.7(10) . .
Pr1 O13 C27 C28 -177.1(3) . .
Zn1 O14 C27 O13 -23.0(9) . .
Zn1 O14 C27 C28 154.9(4) . .
C9 C32 C28 C29 -2.9(8) . .
C9 C32 C28 C27 174.7(5) . .
O13 C27 C28 C29 177.8(5) . .
O14 C27 C28 C29 -0.2(7) . .
O13 C27 C28 C32 0.2(8) . .
O14 C27 C28 C32 -177.8(5) . .
C32 C28 C29 C30 2.8(8) . .
C27 C28 C29 C30 -174.9(5) . .
C28 C29 C30 C31 0.1(9) . .
C9 C31 C30 C29 -2.8(9) . .
C37 N1 C33 C34 0.6(10) . .
Zn1 N1 C33 C34 178.4(5) . .
N1 C33 C34 C35 -0.3(12) . .
C33 C34 C35 C36 -0.5(12) . .
C33 C34 C35 C38 -179.3(7) . .
C34 C35 C36 C37 1.0(13) . .
C38 C35 C36 C37 179.9(8) . .
C33 N1 C37 C36 0.0(11) . .
Zn1 N1 C37 C36 -177.9(6) . .
C35 C36 C37 N1 -0.8(14) . .
C36 C35 C38 C38 82.7(16) . 3_856
C34 C35 C38 C38 -98.5(15) . 3_856
C39 C39 C40 C44 -15.5(10) 3_556 .
C39 C39 C40 C41 166.7(7) 3_556 .
C44 C40 C41 C42 5.8(11) . .
C39 C40 C41 C42 -176.2(7) . .
C43 N2 C42 C41 -4.0(11) . .
Zn2 N2 C42 C41 171.5(6) . .
C40 C41 C42 N2 -0.8(13) . .
C42 N2 C43 C44 3.8(9) . .
Zn2 N2 C43 C44 -172.0(5) . .
C41 C40 C44 C43 -6.0(9) . .
C39 C40 C44 C43 176.1(6) . .
N2 C43 C44 C40 1.4(10) . .
Zn2 O9 O9' C18 -142.5(7) . .
Pr1 O9 O9' C18 -123(26) 4_566 .
C18 O9 O9' Zn2 142.5(7) . .
Pr1 O9 O9' Zn2 19(26) 4_566 .
O10 C18 O9' O9 48(4) . .
C4 C18 O9' O9 -139(3) . .
O10 C18 O9' Zn2 -18(3) . .
O9 C18 O9' Zn2 -66(3) . .
C4 C18 O9' Zn2 155.2(16) . .
O7 Zn2 O9' O9 74(3) 3_666 .
O5 Zn2 O9' O9 -77(3) 4_566 .
N2 Zn2 O9' O9 -178(3) . .
O7 Zn2 O9' C18 128.4(18) 3_666 .
O5 Zn2 O9' C18 -22(2) 4_566 .
N2 Zn2 O9' C18 -123.4(18) . .
O9 Zn2 O9' C18 55(2) . .
